data_2212149
loop_
_publ_author_name
'Qing-Fang Cheng'
'Xing-You Xu'
'Peng-Fei Shi'
'Xi-Lan Hu'

_publ_section_title
;
 Ethyl
 6-methyl-2-oxo-4-phenyl-1,2,3,4-tetrahydropyrimidine-5-carboxylate
;
_journal_coeditor_code EZ2058
_journal_issue 2
_journal_name_full 'Acta Crystallographica Section E'
_journal_page_first o468
_journal_page_last o469
_journal_paper_doi 10.1107/S1600536806055413
_journal_volume 63
_journal_year 2007
_chemical_formula_iupac 'C14 H16 N2 O3'
_chemical_formula_moiety 'C14 H16 N2 O3'
_chemical_formula_sum 'C14 H16 N2 O3'
_chemical_formula_weight 260.29
_chemical_melting_point 475
_chemical_name_systematic
;
Ethyl 6-methyl-2-oxo-4-phenyl-1,2,3,4-tetrahydropyrimidine-5-carboxylate
;
_space_group_IT_number 4
_symmetry_cell_setting monoclinic
_symmetry_space_group_name_Hall 'P 2yb'
_symmetry_space_group_name_H-M 'P 1 21 1'
_atom_sites_solution_hydrogens geom
_atom_sites_solution_primary direct
_atom_sites_solution_secondary difmap
_audit_creation_method SHELXL-97
_cell_angle_alpha 90.00
_cell_angle_beta 104.878(3)
_cell_angle_gamma 90.00
_cell_formula_units_Z 4
_cell_length_a 11.516(3)
_cell_length_b 7.429(2)
_cell_length_c 16.101(3)
_cell_measurement_reflns_used 1277
_cell_measurement_temperature 298(2)
_cell_measurement_theta_max 22.2
_cell_measurement_theta_min 2.5
_cell_volume 1331.3(6)
_computing_cell_refinement 'SAINT (Bruker, 2000)'
_computing_data_collection 'SMART (Bruker, 2000)'
_computing_data_reduction SAINT
_computing_molecular_graphics
;
SHELXTL (Bruker, 2000) and DIAMOND (Brandenburg, 2004)
;
_computing_publication_material SHELXTL
_computing_structure_refinement 'SHELXL97 (Sheldrick, 1997)'
_computing_structure_solution 'SHELXS97 (Sheldrick, 1997)'
_diffrn_ambient_temperature 298(2)
_diffrn_measured_fraction_theta_full 0.981
_diffrn_measured_fraction_theta_max 0.981
_diffrn_measurement_device_type 'Bruker SMART CCD area-detector'
_diffrn_measurement_method '\f and \w'
_diffrn_radiation_monochromator graphite
_diffrn_radiation_source 'fine-focus sealed tube'
_diffrn_radiation_type MoK\a
_diffrn_radiation_wavelength 0.71073
_diffrn_reflns_av_R_equivalents 0.056
_diffrn_reflns_av_sigmaI/netI 0.075
_diffrn_reflns_limit_h_max 10
_diffrn_reflns_limit_h_min -13
_diffrn_reflns_limit_k_max 8
_diffrn_reflns_limit_k_min -8
_diffrn_reflns_limit_l_max 19
_diffrn_reflns_limit_l_min -17
_diffrn_reflns_number 6562
_diffrn_reflns_theta_full 25.0
_diffrn_reflns_theta_max 25.0
_diffrn_reflns_theta_min 1.8
_diffrn_standards_number 0
_exptl_absorpt_coefficient_mu 0.092
_exptl_absorpt_correction_T_max 0.993
_exptl_absorpt_correction_T_min 0.954
_exptl_absorpt_correction_type multi-scan
_exptl_absorpt_process_details '(SADABS; Sheldrick, 1996)'
_exptl_crystal_colour colourless
_exptl_crystal_density_diffrn 1.299
_exptl_crystal_density_method 'not measured'
_exptl_crystal_description needle
_exptl_crystal_F_000 552
_exptl_crystal_size_max 0.52
_exptl_crystal_size_mid 0.11
_exptl_crystal_size_min 0.08
_refine_diff_density_max 0.35
_refine_diff_density_min -0.46
_refine_ls_abs_structure_details 'Flack (1983), with how many Friedel pairs?'
_refine_ls_extinction_method none
_refine_ls_goodness_of_fit_ref 1.05
_refine_ls_hydrogen_treatment constr
_refine_ls_matrix_type full
_refine_ls_number_parameters 331
_refine_ls_number_reflns 2505
_refine_ls_number_restraints 52
_refine_ls_restrained_S_all 1.08
_refine_ls_R_factor_all 0.102
_refine_ls_R_factor_gt 0.062
_refine_ls_shift/su_max 0.000
_refine_ls_shift/su_mean 0.000
_refine_ls_structure_factor_coef Fsqd
_refine_ls_weighting_details 'calc w = 1/[\s^2^(Fo^2^)+(0.0758P)^2^+0.0608P] where P=(Fo^2^+2Fc^2^)/3'
_refine_ls_weighting_scheme calc
_refine_ls_wR_factor_gt 0.156
_refine_ls_wR_factor_ref 0.180
_reflns_number_gt 1614
_reflns_number_total 2505
_reflns_threshold_expression I>2\s(I)
_cod_data_source_file ez2058.cif
_cod_data_source_block I
_cod_original_sg_symbol_H-M 'P 21'
_cod_database_code 2212149
_cod_database_fobs_code 2212149

loop_
_symmetry_equiv_pos_as_xyz
'x, y, z'
'-x, y+1/2, -z'

loop_
_atom_site_type_symbol
_atom_site_label
_atom_site_fract_x
_atom_site_fract_y
_atom_site_fract_z
_atom_site_U_iso_or_equiv
_atom_site_adp_type
_atom_site_calc_flag
_atom_site_refinement_flags
_atom_site_occupancy
N N1 0.9344(4) 0.6919(7) 0.1671(3) 0.0369(12) Uani d . 1
H H1 0.9113 0.5908 0.1423 0.044 Uiso calc R 1
N N2 0.9317(4) 1.0012(7) 0.1613(3) 0.0393(13) Uani d . 1
H H2 0.9386 1.0978 0.1335 0.047 Uiso calc R 1
N N3 0.8265(4) 0.4923(7) 0.9486(3) 0.0387(12) Uani d . 1
H H3 0.8365 0.5925 0.9763 0.046 Uiso calc R 1
N N4 0.8286(4) 0.1844(7) 0.9499(3) 0.0346(12) Uani d . 1
H H4 0.8657 0.0874 0.9707 0.042 Uiso calc R 1
O O1 1.0867(4) 1.0324(7) 0.4129(2) 0.0525(12) Uani d U 1
O O2 1.1080(5) 0.7377(8) 0.4360(3) 0.0722(16) Uani d . 1
O O3 0.8841(3) 0.8362(6) 0.0388(2) 0.0418(10) Uani d . 1
O O4 0.6659(4) 0.1739(7) 0.6949(2) 0.0576(13) Uani d U 1
O O5 0.6833(4) 0.4698(7) 0.6751(3) 0.0607(14) Uani d . 1
O O6 0.9123(3) 0.3432(6) 1.0718(2) 0.0437(10) Uani d . 1
C C1 1.0700(6) 0.8628(10) 0.3881(4) 0.0439(15) Uani d . 1
C C2 0.9997(5) 0.8469(9) 0.2987(3) 0.0340(13) Uani d . 1
C C3 0.9899(5) 0.6910(9) 0.2543(3) 0.0355(14) Uani d . 1
C C4 1.0329(6) 0.5094(9) 0.2882(4) 0.0489(17) Uani d . 1
H H4A 1.0764 0.4547 0.2513 0.073 Uiso calc R 1
H H4B 0.9652 0.4355 0.2900 0.073 Uiso calc R 1
H H4C 1.0847 0.5212 0.3451 0.073 Uiso calc R 1
C C5 0.9142(5) 0.8461(8) 0.1180(3) 0.0321(12) Uani d . 1
C C6 0.9399(5) 1.0170(8) 0.2532(3) 0.0354(14) Uani d . 1
H H6 0.9914 1.1202 0.2758 0.042 Uiso calc R 1
C C7 0.8171(5) 1.0481(8) 0.2707(3) 0.0361(14) Uani d . 1
C C8 0.7123(6) 0.9912(12) 0.2147(5) 0.068(2) Uani d . 1
H H8 0.7151 0.9391 0.1627 0.082 Uiso calc R 1
C C9 0.6031(7) 1.0101(13) 0.2341(6) 0.082(3) Uani d . 1
H H9 0.5334 0.9671 0.1963 0.099 Uiso calc R 1
C C10 0.5972(7) 1.0921(11) 0.3092(5) 0.068(2) Uani d . 1
H H10 0.5236 1.1058 0.3222 0.082 Uiso calc R 1
C C11 0.6992(6) 1.1530(12) 0.3644(4) 0.061(2) Uani d . 1
H H11 0.6953 1.2099 0.4150 0.073 Uiso calc R 1
C C12 0.8082(6) 1.1312(10) 0.3458(4) 0.0487(18) Uani d . 1
H H12 0.8774 1.1731 0.3844 0.058 Uiso calc R 1
C C13 1.1584(9) 1.0611(13) 0.5007(5) 0.0903(19) Uani d DU 1
H H13A 1.2321 0.9916 0.5112 0.108 Uiso calc R 1
H H13B 1.1139 1.0223 0.5412 0.108 Uiso calc R 1
C C14 1.1865(9) 1.2542(12) 0.5121(5) 0.0903(19) Uani d DU 1
H H14A 1.2327 1.2758 0.5700 0.135 Uiso calc R 1
H H14B 1.1131 1.3220 0.5012 0.135 Uiso calc R 1
H H14C 1.2319 1.2909 0.4727 0.135 Uiso calc R 1
C C15 0.6961(5) 0.3395(11) 0.7237(4) 0.0439(15) Uani d . 1
C C16 0.7388(5) 0.3452(9) 0.8174(3) 0.0344(13) Uani d . 1
C C17 0.7792(5) 0.4971(9) 0.8604(3) 0.0357(15) Uani d . 1
C C18 0.7812(6) 0.6817(9) 0.8237(4) 0.0521(18) Uani d . 1
H H18A 0.7917 0.6727 0.7666 0.078 Uiso calc R 1
H H18B 0.8464 0.7493 0.8591 0.078 Uiso calc R 1
H H18C 0.7067 0.7416 0.8217 0.078 Uiso calc R 1
C C19 0.8580(5) 0.3378(9) 0.9935(3) 0.0321(12) Uani d . 1
C C20 0.7360(5) 0.1734(9) 0.8683(3) 0.0348(14) Uani d . 1
H H20 0.7563 0.0727 0.8354 0.042 Uiso calc R 1
C C21 0.6142(5) 0.1359(8) 0.8834(4) 0.0353(14) Uani d . 1
C C22 0.5791(6) 0.2147(11) 0.9516(4) 0.0538(19) Uani d . 1
H H22 0.6327 0.2868 0.9907 0.065 Uiso calc R 1
C C23 0.4647(7) 0.1858(12) 0.9613(5) 0.068(2) Uani d . 1
H H23 0.4422 0.2400 1.0069 0.081 Uiso calc R 1
C C24 0.3844(6) 0.0800(11) 0.9059(5) 0.060(2) Uani d . 1
H H24 0.3081 0.0615 0.9137 0.072 Uiso calc R 1
C C25 0.4170(6) 0.0002(11) 0.8378(5) 0.064(2) Uani d . 1
H H25 0.3630 -0.0728 0.7995 0.077 Uiso calc R 1
C C26 0.5312(5) 0.0299(10) 0.8273(4) 0.0513(17) Uani d . 1
H H26 0.5525 -0.0231 0.7810 0.062 Uiso calc R 1
C C27 0.6171(9) 0.1544(15) 0.6029(5) 0.101(2) Uani d DU 1
H H27A 0.6819 0.1510 0.5746 0.121 Uiso calc R 1
H H27B 0.5658 0.2561 0.5806 0.121 Uiso calc R 1
C C28 0.5477(9) -0.0128(14) 0.5861(5) 0.101(2) Uani d DU 1
H H28A 0.5136 -0.0255 0.5254 0.151 Uiso calc R 1
H H28B 0.4845 -0.0094 0.6150 0.151 Uiso calc R 1
H H28C 0.5996 -0.1132 0.6068 0.151 Uiso calc R 1

loop_
_atom_site_aniso_label
_atom_site_aniso_U_11
_atom_site_aniso_U_22
_atom_site_aniso_U_33
_atom_site_aniso_U_12
_atom_site_aniso_U_13
_atom_site_aniso_U_23
N1 0.047(3) 0.025(3) 0.036(3) 0.000(3) 0.006(2) 0.005(2)
N2 0.055(3) 0.028(3) 0.038(3) -0.002(3) 0.016(2) -0.002(3)
N3 0.048(3) 0.030(3) 0.037(3) -0.002(3) 0.011(2) 0.000(2)
N4 0.032(3) 0.026(3) 0.039(3) 0.000(2) -0.002(2) -0.002(2)
O1 0.060(3) 0.051(3) 0.037(2) -0.002(2) -0.005(2) -0.015(2)
O2 0.101(4) 0.056(4) 0.047(3) 0.009(3) -0.004(3) 0.001(3)
O3 0.060(3) 0.035(2) 0.032(2) 0.006(2) 0.0160(19) 0.001(2)
O4 0.078(3) 0.057(3) 0.030(2) -0.017(3) 0.000(2) -0.007(2)
O5 0.076(3) 0.058(3) 0.045(2) 0.006(3) 0.009(2) 0.020(3)
O6 0.060(3) 0.037(2) 0.031(2) -0.004(2) 0.0070(18) -0.001(2)
C1 0.051(4) 0.039(4) 0.037(3) 0.003(3) 0.003(3) 0.004(4)
C2 0.040(3) 0.025(3) 0.036(3) 0.002(3) 0.007(2) 0.000(3)
C3 0.040(3) 0.034(4) 0.032(3) -0.001(3) 0.006(2) 0.007(3)
C4 0.069(4) 0.029(4) 0.046(4) 0.012(3) 0.009(3) 0.002(3)
C5 0.041(3) 0.018(3) 0.040(3) -0.002(3) 0.017(2) -0.001(3)
C6 0.048(3) 0.026(3) 0.033(3) 0.005(3) 0.013(2) 0.000(3)
C7 0.046(3) 0.025(3) 0.037(3) 0.002(3) 0.010(3) 0.002(3)
C8 0.043(4) 0.068(6) 0.093(5) 0.004(4) 0.015(4) -0.038(5)
C9 0.053(5) 0.078(7) 0.112(7) -0.008(5) 0.015(5) -0.047(6)
C10 0.058(5) 0.052(5) 0.101(6) -0.009(4) 0.033(5) -0.003(5)
C11 0.064(5) 0.066(5) 0.059(4) 0.004(4) 0.027(4) -0.013(4)
C12 0.047(4) 0.055(5) 0.044(3) 0.010(3) 0.012(3) -0.004(3)
C13 0.100(4) 0.079(4) 0.068(3) -0.005(4) -0.020(3) -0.021(3)
C14 0.100(4) 0.079(4) 0.068(3) -0.005(4) -0.020(3) -0.021(3)
C15 0.036(3) 0.051(4) 0.046(3) 0.007(4) 0.013(3) 0.008(4)
C16 0.035(3) 0.033(4) 0.038(3) 0.001(3) 0.013(2) 0.002(3)
C17 0.035(3) 0.035(4) 0.039(3) 0.004(3) 0.013(3) 0.007(3)
C18 0.059(4) 0.032(4) 0.061(4) 0.000(4) 0.008(3) 0.015(3)
C19 0.035(3) 0.028(3) 0.034(3) 0.000(3) 0.012(2) 0.000(3)
C20 0.037(3) 0.035(4) 0.031(3) 0.003(3) 0.005(2) -0.001(3)
C21 0.042(3) 0.022(3) 0.043(3) 0.000(3) 0.013(3) 0.007(3)
C22 0.042(4) 0.067(5) 0.058(4) -0.007(4) 0.022(3) -0.014(4)
C23 0.062(5) 0.073(6) 0.081(5) 0.006(5) 0.041(4) 0.007(5)
C24 0.039(4) 0.056(5) 0.089(5) -0.002(4) 0.027(4) 0.019(4)
C25 0.050(4) 0.067(6) 0.074(5) -0.021(4) 0.011(4) 0.001(5)
C26 0.051(4) 0.048(4) 0.056(4) -0.017(4) 0.014(3) -0.008(4)
C27 0.126(5) 0.101(5) 0.062(3) -0.028(4) 0.001(3) -0.017(4)
C28 0.126(5) 0.101(5) 0.062(3) -0.028(4) 0.001(3) -0.017(4)

loop_
_atom_type_symbol
_atom_type_description
_atom_type_scat_dispersion_real
_atom_type_scat_dispersion_imag
_atom_type_scat_source
C C 0.0033 0.0000 'International Tables Vol C Tables 4.2.6.8 and 6.1.1.4'
H H 0.0000 0.0000 'International Tables Vol C Tables 4.2.6.8 and 6.1.1.4'
N N 0.0061 0.0000 'International Tables Vol C Tables 4.2.6.8 and 6.1.1.4'
O O 0.0106 0.0000 'International Tables Vol C Tables 4.2.6.8 and 6.1.1.4'

loop_
_geom_angle_atom_site_label_1
_geom_angle_atom_site_label_2
_geom_angle_atom_site_label_3
_geom_angle
C5 N1 C3 123.5(5)
C5 N1 H1 118.2
C3 N1 H1 118.2
C5 N2 C6 124.0(5)
C5 N2 H2 118.0
C6 N2 H2 118.0
C19 N3 C17 123.3(5)
C19 N3 H3 118.3
C17 N3 H3 118.3
C19 N4 C20 123.1(5)
C19 N4 H4 118.5
C20 N4 H4 118.5
C1 O1 C13 115.7(6)
C15 O4 C27 116.6(6)
O2 C1 O1 122.5(6)
O2 C1 C2 125.4(7)
O1 C1 C2 112.0(6)
C3 C2 C1 122.6(6)
C3 C2 C6 119.2(5)
C1 C2 C6 118.1(6)
C2 C3 N1 119.1(6)
C2 C3 C4 127.4(5)
N1 C3 C4 113.5(5)
C3 C4 H4A 109.5
C3 C4 H4B 109.5
H4A C4 H4B 109.5
C3 C4 H4C 109.5
H4A C4 H4C 109.5
H4B C4 H4C 109.5
O3 C5 N2 123.7(6)
O3 C5 N1 120.3(6)
N2 C5 N1 116.0(4)
N2 C6 C7 112.1(5)
N2 C6 C2 108.8(5)
C7 C6 C2 111.1(5)
N2 C6 H6 108.3
C7 C6 H6 108.3
C2 C6 H6 108.3
C8 C7 C12 117.5(6)
C8 C7 C6 122.0(5)
C12 C7 C6 120.5(5)
C7 C8 C9 121.2(7)
C7 C8 H8 119.4
C9 C8 H8 119.4
C10 C9 C8 120.0(7)
C10 C9 H9 120.0
C8 C9 H9 120.0
C11 C10 C9 119.7(7)
C11 C10 H10 120.1
C9 C10 H10 120.1
C10 C11 C12 120.3(7)
C10 C11 H11 119.8
C12 C11 H11 119.8
C11 C12 C7 121.3(6)
C11 C12 H12 119.3
C7 C12 H12 119.3
O1 C13 C14 108.3(8)
O1 C13 H13A 110.0
C14 C13 H13A 110.0
O1 C13 H13B 110.0
C14 C13 H13B 110.0
H13A C13 H13B 108.4
C13 C14 H14A 109.5
C13 C14 H14B 109.5
H14A C14 H14B 109.5
C13 C14 H14C 109.5
H14A C14 H14C 109.5
H14B C14 H14C 109.5
O5 C15 O4 121.9(5)
O5 C15 C16 126.0(7)
O4 C15 C16 112.1(6)
C17 C16 C15 122.5(6)
C17 C16 C20 118.6(5)
C15 C16 C20 118.9(6)
C16 C17 N3 120.0(6)
C16 C17 C18 127.2(5)
N3 C17 C18 112.8(6)
C17 C18 H18A 109.5
C17 C18 H18B 109.5
H18A C18 H18B 109.5
C17 C18 H18C 109.5
H18A C18 H18C 109.5
H18B C18 H18C 109.5
O6 C19 N4 123.3(6)
O6 C19 N3 120.3(6)
N4 C19 N3 116.4(4)
N4 C20 C21 111.0(4)
N4 C20 C16 109.0(5)
C21 C20 C16 113.0(5)
N4 C20 H20 107.9
C21 C20 H20 107.9
C16 C20 H20 107.9
C26 C21 C22 117.6(6)
C26 C21 C20 121.1(5)
C22 C21 C20 121.2(5)
C23 C22 C21 120.1(7)
C23 C22 H22 119.9
C21 C22 H22 119.9
C24 C23 C22 121.5(7)
C24 C23 H23 119.2
C22 C23 H23 119.2
C23 C24 C25 119.5(6)
C23 C24 H24 120.2
C25 C24 H24 120.2
C24 C25 C26 119.3(7)
C24 C25 H25 120.4
C26 C25 H25 120.4
C21 C26 C25 122.0(6)
C21 C26 H26 119.0
C25 C26 H26 119.0
O4 C27 C28 108.9(8)
O4 C27 H27A 109.9
C28 C27 H27A 109.9
O4 C27 H27B 109.9
C28 C27 H27B 109.9
H27A C27 H27B 108.3
C27 C28 H28A 109.5
C27 C28 H28B 109.5
H28A C28 H28B 109.5
C27 C28 H28C 109.5
H28A C28 H28C 109.5
H28B C28 H28C 109.5

loop_
_geom_bond_atom_site_label_1
_geom_bond_atom_site_label_2
_geom_bond_distance
N1 C5 1.377(8)
N1 C3 1.386(7)
N1 H1 0.8600
N2 C5 1.336(8)
N2 C6 1.463(7)
N2 H2 0.8600
N3 C19 1.355(8)
N3 C17 1.385(7)
N3 H3 0.8600
N4 C19 1.336(8)
N4 C20 1.466(7)
N4 H4 0.8600
O1 C1 1.320(9)
O1 C13 1.459(8)
O2 C1 1.215(8)
O3 C5 1.235(6)
O4 C15 1.330(10)
O4 C27 1.450(8)
O5 C15 1.230(8)
O6 C19 1.255(6)
C1 C2 1.464(8)
C2 C3 1.351(9)
C2 C6 1.532(9)
C3 C4 1.491(9)
C4 H4A 0.9600
C4 H4B 0.9600
C4 H4C 0.9600
C6 C7 1.530(8)
C6 H6 0.9800
C7 C8 1.375(8)
C7 C12 1.384(8)
C8 C9 1.380(10)
C8 H8 0.9300
C9 C10 1.370(10)
C9 H9 0.9300
C10 C11 1.356(10)
C10 H10 0.9300
C11 C12 1.372(9)
C11 H11 0.9300
C12 H12 0.9300
C13 C14 1.472(11)
C13 H13A 0.9700
C13 H13B 0.9700
C14 H14A 0.9600
C14 H14B 0.9600
C14 H14C 0.9600
C15 C16 1.462(8)
C16 C17 1.343(9)
C16 C20 1.522(9)
C17 C18 1.497(9)
C18 H18A 0.9600
C18 H18B 0.9600
C18 H18C 0.9600
C20 C21 1.509(8)
C20 H20 0.9800
C21 C26 1.380(8)
C21 C22 1.394(8)
C22 C23 1.383(9)
C22 H22 0.9300
C23 C24 1.358(11)
C23 H23 0.9300
C24 C25 1.380(10)
C24 H24 0.9300
C25 C26 1.386(9)
C25 H25 0.9300
C26 H26 0.9300
C27 C28 1.464(10)
C27 H27A 0.9700
C27 H27B 0.9700
C28 H28A 0.9600
C28 H28B 0.9600
C28 H28C 0.9600

loop_
_geom_hbond_atom_site_label_D
_geom_hbond_atom_site_label_H
_geom_hbond_atom_site_label_A
_geom_hbond_site_symmetry_A
_geom_hbond_distance_DH
_geom_hbond_distance_HA
_geom_hbond_distance_DA
_geom_hbond_angle_DHA
N1 H1 O6 1_554 0.86 2.17 2.993(7) 161.0
N2 H2 O6 1_564 0.86 2.07 2.907(7) 165.6
N3 H3 O3 1_556 0.86 2.07 2.927(7) 171.6
N4 H4 O3 1_546 0.86 2.15 2.947(7) 153.6

loop_
_geom_torsion_atom_site_label_1
_geom_torsion_atom_site_label_2
_geom_torsion_atom_site_label_3
_geom_torsion_atom_site_label_4
_geom_torsion
C13 O1 C1 O2 2.5(10)
C13 O1 C1 C2 -178.7(6)
O2 C1 C2 C3 -13.8(10)
O1 C1 C2 C3 167.3(5)
O2 C1 C2 C6 169.0(6)
O1 C1 C2 C6 -9.8(8)
C1 C2 C3 N1 -172.0(5)
C6 C2 C3 N1 5.1(8)
C1 C2 C3 C4 8.0(10)
C6 C2 C3 C4 -174.9(6)
C5 N1 C3 C2 16.4(8)
C5 N1 C3 C4 -163.6(5)
C6 N2 C5 O3 165.3(5)
C6 N2 C5 N1 -16.2(7)
C3 N1 C5 O3 167.2(5)
C3 N1 C5 N2 -11.4(7)
C5 N2 C6 C7 -89.5(7)
C5 N2 C6 C2 33.7(7)
C3 C2 C6 N2 -27.0(8)
C1 C2 C6 N2 150.2(5)
C3 C2 C6 C7 96.8(6)
C1 C2 C6 C7 -85.9(6)
N2 C6 C7 C8 26.1(9)
C2 C6 C7 C8 -95.9(7)
N2 C6 C7 C12 -155.7(6)
C2 C6 C7 C12 82.3(7)
C12 C7 C8 C9 -2.5(12)
C6 C7 C8 C9 175.8(8)
C7 C8 C9 C10 2.2(14)
C8 C9 C10 C11 -0.5(14)
C9 C10 C11 C12 -0.7(13)
C10 C11 C12 C7 0.4(12)
C8 C7 C12 C11 1.2(11)
C6 C7 C12 C11 -177.1(7)
C1 O1 C13 C14 169.7(8)
C27 O4 C15 O5 0.1(9)
C27 O4 C15 C16 177.3(6)
O5 C15 C16 C17 -6.0(9)
O4 C15 C16 C17 177.0(5)
O5 C15 C16 C20 173.3(6)
O4 C15 C16 C20 -3.8(7)
C15 C16 C17 N3 -175.4(5)
C20 C16 C17 N3 5.4(8)
C15 C16 C17 C18 4.0(9)
C20 C16 C17 C18 -175.3(6)
C19 N3 C17 C16 14.0(8)
C19 N3 C17 C18 -165.4(5)
C20 N4 C19 O6 160.9(5)
C20 N4 C19 N3 -19.5(7)
C17 N3 C19 O6 172.3(5)
C17 N3 C19 N4 -7.4(7)
C19 N4 C20 C21 -89.9(6)
C19 N4 C20 C16 35.2(7)
C17 C16 C20 N4 -26.9(7)
C15 C16 C20 N4 153.8(5)
C17 C16 C20 C21 97.0(6)
C15 C16 C20 C21 -82.2(6)
N4 C20 C21 C26 -145.0(6)
C16 C20 C21 C26 92.2(7)
N4 C20 C21 C22 38.6(8)
C16 C20 C21 C22 -84.2(7)
C26 C21 C22 C23 0.0(10)
C20 C21 C22 C23 176.5(6)
C21 C22 C23 C24 0.5(12)
C22 C23 C24 C25 -0.4(12)
C23 C24 C25 C26 -0.2(12)
C22 C21 C26 C25 -0.6(10)
C20 C21 C26 C25 -177.1(6)
C24 C25 C26 C21 0.7(11)
C15 O4 C27 C28 -158.3(8)

loop_
_cod_related_entry_id
_cod_related_entry_database
_cod_related_entry_code
1 ChemSpider 601048
